data_4088324
loop_
_publ_author_name
'Fischer, Reinald'
'G\"orls, Helmar'
'Langer, Jens'
'Enke, Marcel'
'Westerhausen, Matthias'

_publ_section_title
;
 Magnesiacycloalkanes with Different Ring Sizes
;
_journal_issue 4
_journal_name_full Organometallics
_journal_page_first 587
_journal_paper_doi 10.1021/acs.organomet.5b01010
_journal_volume 35
_journal_year 2016
_chemical_formula_moiety 'C14 H28 Mg O2'
_chemical_formula_sum 'C14 H28 Mg O2'
_chemical_formula_weight 252.67
_space_group_IT_number 14
_space_group_name_Hall '-P 2yn'
_space_group_name_H-M_alt 'P 1 21/n 1'
_symmetry_cell_setting monoclinic
_symmetry_space_group_name_Hall '-P 2yn'
_symmetry_space_group_name_H-M 'P 1 21/n 1'
_atom_sites_solution_hydrogens difmap
_atom_sites_solution_primary direct
_atom_sites_solution_secondary difmap
_audit_creation_method SHELXL-97
_cell_angle_alpha 90
_cell_angle_beta 96.841(2)
_cell_angle_gamma 90
_cell_formula_units_Z 4
_cell_length_a 7.9111(2)
_cell_length_b 11.4856(3)
_cell_length_c 16.9013(5)
_cell_measurement_reflns_used 8712
_cell_measurement_temperature 133(2)
_cell_measurement_theta_max 27.69
_cell_measurement_theta_min 2.15
_cell_volume 1524.78(7)
_computing_cell_refinement DENZO
_computing_data_collection COLLECT
_computing_data_reduction DENZO
_computing_molecular_graphics SHELXTL/PC
_computing_publication_material SHELXL-97
_computing_structure_refinement 'SHELXL-97 (Sheldrick, 2008)'
_computing_structure_solution 'SHELXS-97 (Sheldrick, 2008)'
_diffrn_ambient_temperature 133(2)
_diffrn_measured_fraction_theta_full 0.982
_diffrn_measured_fraction_theta_max 0.982
_diffrn_measurement_device_type KappaCCD
_diffrn_measurement_method 'phi- + omega-scan'
_diffrn_radiation_monochromator graphite
_diffrn_radiation_source 'fine-focus sealed tube'
_diffrn_radiation_type MoK\a
_diffrn_radiation_wavelength 0.71073
_diffrn_reflns_av_R_equivalents 0.0250
_diffrn_reflns_av_sigmaI/netI 0.0283
_diffrn_reflns_limit_h_max 10
_diffrn_reflns_limit_h_min -9
_diffrn_reflns_limit_k_max 14
_diffrn_reflns_limit_k_min -13
_diffrn_reflns_limit_l_max 21
_diffrn_reflns_limit_l_min -21
_diffrn_reflns_number 8712
_diffrn_reflns_theta_full 27.69
_diffrn_reflns_theta_max 27.69
_diffrn_reflns_theta_min 2.15
_exptl_absorpt_coefficient_mu 0.107
_exptl_absorpt_correction_T_max 0.7456
_exptl_absorpt_correction_T_min 0.6997
_exptl_absorpt_correction_type multi-scan
_exptl_absorpt_process_details 'SADABS, Bruker-AXS, 2002'
_exptl_crystal_colour colourless
_exptl_crystal_density_diffrn 1.101
_exptl_crystal_density_method 'not measured'
_exptl_crystal_description prism
_exptl_crystal_F_000 560
_exptl_crystal_size_max 0.042
_exptl_crystal_size_mid 0.040
_exptl_crystal_size_min 0.038
_refine_diff_density_max 0.281
_refine_diff_density_min -0.169
_refine_diff_density_rms 0.041
_refine_ls_extinction_method none
_refine_ls_goodness_of_fit_ref 1.095
_refine_ls_hydrogen_treatment refall
_refine_ls_matrix_type full
_refine_ls_number_parameters 266
_refine_ls_number_reflns 3503
_refine_ls_number_restraints 0
_refine_ls_restrained_S_all 1.095
_refine_ls_R_factor_all 0.0545
_refine_ls_R_factor_gt 0.0440
_refine_ls_shift/su_max 0.001
_refine_ls_shift/su_mean 0.000
_refine_ls_structure_factor_coef Fsqd
_refine_ls_weighting_details 'calc w=1/[\s^2^(Fo^2^)+(0.0318P)^2^+0.8374P] where P=(Fo^2^+2Fc^2^)/3'
_refine_ls_weighting_scheme calc
_refine_ls_wR_factor_gt 0.0960
_refine_ls_wR_factor_ref 0.1012
_reflns_number_gt 3021
_reflns_number_total 3503
_reflns_threshold_expression >2sigma(I)
_cod_data_source_file om5b01010_si_002.cif
_cod_data_source_block FO5739
_cod_original_sg_symbol_H-M 'P 21/n'
_cod_database_code 4088324

loop_
_symmetry_equiv_pos_as_xyz
'x, y, z'
'-x+1/2, y+1/2, -z+1/2'
'-x, -y, -z'
'x-1/2, -y-1/2, z-1/2'

loop_
_atom_site_label
_atom_site_type_symbol
_atom_site_fract_x
_atom_site_fract_y
_atom_site_fract_z
_atom_site_U_iso_or_equiv
_atom_site_adp_type
_atom_site_occupancy
_atom_site_symmetry_multiplicity
_atom_site_calc_flag
Mg1 Mg -0.48381(6) 0.32766(4) 0.70760(3) 0.02019(13) Uani 1 1 d
O1 O -0.22211(13) 0.29660(10) 0.72506(6) 0.0292(3) Uani 1 1 d
O2 O -0.49891(13) 0.30158(9) 0.82752(6) 0.0235(2) Uani 1 1 d
C1 C -0.5292(2) 0.51133(14) 0.68861(9) 0.0287(3) Uani 1 1 d
H1B H -0.608(2) 0.5413(16) 0.7204(11) 0.033(5) Uiso 1 1 d
H1A H -0.430(3) 0.5489(18) 0.7035(12) 0.043(6) Uiso 1 1 d
C2 C -0.5885(2) 0.53975(14) 0.60076(9) 0.0283(3) Uani 1 1 d
H2B H -0.597(2) 0.6237(17) 0.5880(10) 0.032(5) Uiso 1 1 d
H2A H -0.709(2) 0.5084(15) 0.5845(10) 0.027(4) Uiso 1 1 d
C3 C -0.4739(2) 0.48670(14) 0.54392(9) 0.0257(3) Uani 1 1 d
H3B H -0.358(2) 0.5152(15) 0.5573(10) 0.027(4) Uiso 1 1 d
H3A H -0.473(2) 0.4011(16) 0.5515(10) 0.031(5) Uiso 1 1 d
C4 C -0.5888(2) 0.17918(15) 0.63886(10) 0.0260(3) Uani 1 1 d
H4B H -0.616(3) 0.1253(19) 0.6721(13) 0.048(6) Uiso 1 1 d
H4A H -0.692(3) 0.200(2) 0.6106(15) 0.062(7) Uiso 1 1 d
C5 C -0.47900(19) 0.12550(13) 0.57989(9) 0.0235(3) Uani 1 1 d
H5B H -0.448(2) 0.1847(16) 0.5425(11) 0.034(5) Uiso 1 1 d
H5A H -0.367(2) 0.0993(15) 0.6087(10) 0.027(4) Uiso 1 1 d
C6 C -0.55638(18) 0.02434(13) 0.52958(9) 0.0234(3) Uani 1 1 d
H6B H -0.668(2) 0.0511(16) 0.5005(11) 0.032(5) Uiso 1 1 d
H6A H -0.581(2) -0.0391(16) 0.5651(11) 0.031(5) Uiso 1 1 d
C7 C -0.1122(2) 0.3433(2) 0.79257(11) 0.0388(4) Uani 1 1 d
H7A H -0.153(3) 0.4207(19) 0.8010(12) 0.047(6) Uiso 1 1 d
H7B H -0.120(3) 0.292(2) 0.8411(14) 0.058(7) Uiso 1 1 d
C8 C 0.0642(2) 0.34904(19) 0.76686(12) 0.0396(4) Uani 1 1 d
H8B H 0.122(3) 0.275(2) 0.7807(12) 0.050(6) Uiso 1 1 d
H8A H 0.125(3) 0.416(2) 0.7894(14) 0.060(7) Uiso 1 1 d
C9 C 0.0280(2) 0.35717(16) 0.67696(11) 0.0356(4) Uani 1 1 d
H9B H 0.120(3) 0.3350(17) 0.6506(12) 0.043(5) Uiso 1 1 d
H9A H -0.009(3) 0.438(2) 0.6599(13) 0.053(6) Uiso 1 1 d
C10 C -0.1214(2) 0.27634(16) 0.66006(10) 0.0290(3) Uani 1 1 d
H10B H -0.084(2) 0.1924(17) 0.6623(11) 0.037(5) Uiso 1 1 d
H10A H -0.197(2) 0.2944(16) 0.6108(12) 0.038(5) Uiso 1 1 d
C11 C -0.4820(2) 0.18644(14) 0.86311(10) 0.0304(3) Uani 1 1 d
H11B H -0.392(2) 0.1473(16) 0.8402(10) 0.031(5) Uiso 1 1 d
H11A H -0.592(2) 0.1472(17) 0.8515(11) 0.037(5) Uiso 1 1 d
C12 C -0.4436(3) 0.20781(17) 0.95211(10) 0.0389(4) Uani 1 1 d
H12B H -0.320(3) 0.2198(17) 0.9669(12) 0.041(5) Uiso 1 1 d
H12A H -0.483(3) 0.143(2) 0.9822(13) 0.053(6) Uiso 1 1 d
C13 C -0.5374(2) 0.32141(17) 0.96289(10) 0.0345(4) Uani 1 1 d
H13B H -0.659(3) 0.3046(17) 0.9629(11) 0.040(5) Uiso 1 1 d
H13A H -0.495(3) 0.3627(19) 1.0100(13) 0.046(6) Uiso 1 1 d
C14 C -0.5092(2) 0.38923(14) 0.88882(9) 0.0256(3) Uani 1 1 d
H14B H -0.402(2) 0.4308(16) 0.8951(11) 0.033(5) Uiso 1 1 d
H14A H -0.602(2) 0.4428(15) 0.8702(10) 0.027(4) Uiso 1 1 d

loop_
_atom_site_aniso_label
_atom_site_aniso_U_11
_atom_site_aniso_U_22
_atom_site_aniso_U_33
_atom_site_aniso_U_23
_atom_site_aniso_U_13
_atom_site_aniso_U_12
Mg1 0.0222(2) 0.0219(3) 0.0167(2) -0.00253(19) 0.00333(17) -0.00089(18)
O1 0.0198(5) 0.0435(7) 0.0248(5) -0.0108(5) 0.0046(4) -0.0034(4)
O2 0.0316(6) 0.0228(5) 0.0166(5) -0.0015(4) 0.0053(4) -0.0007(4)
C1 0.0408(9) 0.0257(8) 0.0207(7) -0.0014(6) 0.0080(7) -0.0001(7)
C2 0.0373(9) 0.0242(8) 0.0246(8) 0.0029(6) 0.0085(6) 0.0042(6)
C3 0.0310(8) 0.0249(8) 0.0218(8) 0.0026(6) 0.0052(6) 0.0014(6)
C4 0.0258(8) 0.0294(8) 0.0230(7) -0.0089(6) 0.0037(6) -0.0002(6)
C5 0.0257(7) 0.0213(7) 0.0230(7) -0.0039(6) 0.0015(6) -0.0009(6)
C6 0.0249(7) 0.0234(7) 0.0214(7) -0.0035(6) 0.0010(6) -0.0011(6)
C7 0.0253(8) 0.0593(13) 0.0315(9) -0.0177(9) 0.0022(6) -0.0061(8)
C8 0.0230(8) 0.0493(11) 0.0463(11) -0.0157(9) 0.0039(7) -0.0056(8)
C9 0.0280(8) 0.0335(9) 0.0479(10) -0.0035(8) 0.0154(7) -0.0025(7)
C10 0.0242(7) 0.0378(9) 0.0262(8) -0.0064(7) 0.0071(6) 0.0004(6)
C11 0.0394(9) 0.0247(8) 0.0279(8) 0.0035(6) 0.0077(7) 0.0000(7)
C12 0.0535(12) 0.0375(10) 0.0257(8) 0.0080(7) 0.0051(8) 0.0075(8)
C13 0.0429(10) 0.0434(10) 0.0186(7) -0.0011(7) 0.0087(7) 0.0061(8)
C14 0.0275(8) 0.0299(8) 0.0194(7) -0.0055(6) 0.0030(6) 0.0006(6)

loop_
_atom_type_symbol
_atom_type_description
_atom_type_scat_dispersion_real
_atom_type_scat_dispersion_imag
_atom_type_scat_source
C C 0.0033 0.0016 'International Tables Vol C Tables 4.2.6.8 and 6.1.1.4'
H H 0.0000 0.0000 'International Tables Vol C Tables 4.2.6.8 and 6.1.1.4'
O O 0.0106 0.0060 'International Tables Vol C Tables 4.2.6.8 and 6.1.1.4'
Mg Mg 0.0486 0.0363 'International Tables Vol C Tables 4.2.6.8 and 6.1.1.4'

loop_
_geom_angle_atom_site_label_1
_geom_angle_atom_site_label_2
_geom_angle_atom_site_label_3
_geom_angle
_geom_angle_site_symmetry_1
O2 Mg1 O1 90.51(5) .
O2 Mg1 C1 105.05(5) .
O1 Mg1 C1 109.45(6) .
O2 Mg1 C4 110.35(6) .
O1 Mg1 C4 104.54(5) .
C1 Mg1 C4 129.93(7) .
C10 O1 C7 108.84(11) .
C10 O1 Mg1 123.06(9) .
C7 O1 Mg1 122.60(9) .
C11 O2 C14 110.21(11) .
C11 O2 Mg1 121.67(9) .
C14 O2 Mg1 127.83(9) .
C2 C1 Mg1 112.17(10) .
C2 C1 H1B 109.3(11) .
Mg1 C1 H1B 112.6(11) .
C2 C1 H1A 108.8(13) .
Mg1 C1 H1A 107.5(13) .
H1B C1 H1A 106.2(17) .
C3 C2 C1 112.83(13) .
C3 C2 H2B 106.4(10) .
C1 C2 H2B 115.0(10) .
C3 C2 H2A 107.0(9) .
C1 C2 H2A 110.6(9) .
H2B C2 H2A 104.4(14) .
C3 C3 C2 114.94(16) 3_466
C3 C3 H3B 107.2(10) 3_466
C2 C3 H3B 109.5(10) .
C3 C3 H3A 108.7(10) 3_466
C2 C3 H3A 108.0(10) .
H3B C3 H3A 108.3(14) .
C5 C4 Mg1 117.07(10) .
C5 C4 H4B 109.6(14) .
Mg1 C4 H4B 108.5(14) .
C5 C4 H4A 107.4(15) .
Mg1 C4 H4A 109.6(15) .
H4B C4 H4A 103.8(19) .
C6 C5 C4 116.73(12) .
C6 C5 H5B 106.5(11) .
C4 C5 H5B 110.2(11) .
C6 C5 H5A 108.3(10) .
C4 C5 H5A 110.0(10) .
H5B C5 H5A 104.4(14) .
C6 C6 C5 114.73(15) 3_456
C6 C6 H6B 109.9(10) 3_456
C5 C6 H6B 108.1(10) .
C6 C6 H6A 107.7(10) 3_456
C5 C6 H6A 108.8(10) .
H6B C6 H6A 107.4(14) .
O1 C7 C8 106.08(13) .
O1 C7 H7A 106.0(12) .
C8 C7 H7A 110.0(13) .
O1 C7 H7B 109.3(13) .
C8 C7 H7B 113.8(13) .
H7A C7 H7B 111.2(18) .
C7 C8 C9 102.70(14) .
C7 C8 H8B 108.0(13) .
C9 C8 H8B 108.6(12) .
C7 C8 H8A 110.9(14) .
C9 C8 H8A 112.0(14) .
H8B C8 H8A 114.0(18) .
C10 C9 C8 101.73(14) .
C10 C9 H9B 112.4(13) .
C8 C9 H9B 113.4(13) .
C10 C9 H9A 108.9(12) .
C8 C9 H9A 111.0(12) .
H9B C9 H9A 109.3(17) .
O1 C10 C9 104.31(13) .
O1 C10 H10B 108.2(11) .
C9 C10 H10B 111.1(11) .
O1 C10 H10A 106.0(11) .
C9 C10 H10A 114.4(11) .
H10B C10 H10A 112.3(16) .
O2 C11 C12 105.11(13) .
O2 C11 H11B 107.2(11) .
C12 C11 H11B 113.9(11) .
O2 C11 H11A 107.6(11) .
C12 C11 H11A 110.0(11) .
H11B C11 H11A 112.6(16) .
C11 C12 C13 102.36(14) .
C11 C12 H12B 110.4(11) .
C13 C12 H12B 109.4(12) .
C11 C12 H12A 110.8(13) .
C13 C12 H12A 113.4(13) .
H12B C12 H12A 110.2(17) .
C14 C13 C12 102.70(13) .
C14 C13 H13B 110.1(12) .
C12 C13 H13B 108.9(12) .
C14 C13 H13A 111.3(13) .
C12 C13 H13A 113.5(13) .
H13B C13 H13A 110.1(17) .
O2 C14 C13 105.04(13) .
O2 C14 H14B 107.4(11) .
C13 C14 H14B 112.1(11) .
O2 C14 H14A 108.0(10) .
C13 C14 H14A 114.1(10) .
H14B C14 H14A 109.8(15) .

loop_
_geom_bond_atom_site_label_1
_geom_bond_atom_site_label_2
_geom_bond_distance
_geom_bond_site_symmetry_2
Mg1 O2 2.0663(11) .
Mg1 O1 2.0869(11) .
Mg1 C1 2.1575(17) .
Mg1 C4 2.1720(16) .
O1 C10 1.4507(18) .
O1 C7 1.4523(19) .
O2 C11 1.4524(18) .
O2 C14 1.4538(17) .
C1 C2 1.538(2) .
C1 H1B 0.935(19) .
C1 H1A 0.91(2) .
C2 C3 1.524(2) .
C2 H2B 0.989(19) .
C2 H2A 1.024(17) .
C3 C3 1.524(3) 3_466
C3 H3B 0.974(17) .
C3 H3A 0.991(18) .
C4 C5 1.528(2) .
C4 H4B 0.88(2) .
C4 H4A 0.92(2) .
C5 C6 1.524(2) .
C5 H5B 0.978(19) .
C5 H5A 1.005(17) .
C6 C6 1.524(3) 3_456
C6 H6B 1.005(18) .
C6 H6A 0.979(19) .
C7 C8 1.512(2) .
C7 H7A 0.96(2) .
C7 H7B 1.02(2) .
C8 C9 1.515(3) .
C8 H8B 0.98(2) .
C8 H8A 0.96(2) .
C9 C10 1.503(2) .
C9 H9B 0.93(2) .
C9 H9A 1.01(2) .
C10 H10B 1.009(19) .
C10 H10A 0.99(2) .
C11 C12 1.519(2) .
C11 H11B 0.959(18) .
C11 H11A 0.976(19) .
C12 C13 1.523(3) .
C12 H12B 0.99(2) .
C12 H12A 0.97(2) .
C13 C14 1.514(2) .
C13 H13B 0.98(2) .
C13 H13A 0.95(2) .
C14 H14B 0.967(19) .
C14 H14A 0.982(17) .
